data_7041491
loop_
_publ_author_name
'Liang, I. C.'
'Weng, C. Y.'
'Huang, C.'
'Chang, C. K.'
'Sheu, H. S.'
'Lin, J. G.'
'Hsu, K. F.'

_publ_section_title
;
 New metal chalcogenides found in MnN-1(Gd2-xInx)SN+2 (N = 3, 4, 5):
 syntheses, structures, and magnetic properties.
;
_journal_issue 4
_journal_name_full 'Dalton transactions (Cambridge, England : 2003)'
_journal_page_first 1228
_journal_page_last 1236
_journal_paper_doi 10.1039/c6dt04382h
_journal_volume 46
_journal_year 2017
_chemical_formula_moiety GdInMn2S5
_chemical_formula_sum 'Gd0.25 In0.25 Mn0.5 S1.25'
_chemical_formula_weight 135.56
_space_group_crystal_system orthorhombic
_space_group_IT_number 63
_space_group_name_Hall '-C 2c 2'
_space_group_name_H-M_alt 'C m c m'
_symmetry_space_group_name_Hall '-C 2c 2'
_symmetry_space_group_name_H-M 'C m c m'
_atom_sites_solution_primary direct
_atom_sites_solution_secondary difmap
_audit_creation_method SHELXL-2014/7
_audit_update_record
;
2016-11-16 deposited with the CCDC.
2016-12-15 downloaded from the CCDC.
;
_cell_angle_alpha 90
_cell_angle_beta 90
_cell_angle_gamma 90
_cell_formula_units_Z 16
_cell_length_a 3.7892(3)
_cell_length_b 12.4109(10)
_cell_length_c 15.4894(13)
_cell_measurement_reflns_used 1259
_cell_measurement_temperature 296(2)
_cell_measurement_theta_max 28.06
_cell_measurement_theta_min 3.28
_cell_volume 728.43(10)
_computing_cell_refinement 'Bruker SMART'
_computing_data_collection 'Bruker SMART'
_computing_data_reduction 'Bruker SAINT'
_computing_molecular_graphics 'Bruker SHELXTL'
_computing_publication_material 'Bruker SHELXTL'
_computing_structure_refinement 'SHELXL-2014/7 (Sheldrick, 2014)'
_computing_structure_solution 'SHELXL-2014/7 (Sheldrick, 2014)'
_diffrn_ambient_temperature 296(2)
_diffrn_measured_fraction_theta_full 1.000
_diffrn_measured_fraction_theta_max 1.000
_diffrn_measurement_device_type 'CCD area detector'
_diffrn_measurement_method 'phi and omega scans'
_diffrn_radiation_type MoK\a
_diffrn_radiation_wavelength 0.71073
_diffrn_reflns_av_R_equivalents 0.0295
_diffrn_reflns_av_unetI/netI 0.0212
_diffrn_reflns_Laue_measured_fraction_full 1.000
_diffrn_reflns_Laue_measured_fraction_max 1.000
_diffrn_reflns_limit_h_max 4
_diffrn_reflns_limit_h_min -5
_diffrn_reflns_limit_k_max 16
_diffrn_reflns_limit_k_min -16
_diffrn_reflns_limit_l_max 18
_diffrn_reflns_limit_l_min -20
_diffrn_reflns_number 2778
_diffrn_reflns_point_group_measured_fraction_full 1.000
_diffrn_reflns_point_group_measured_fraction_max 1.000
_diffrn_reflns_theta_full 25.242
_diffrn_reflns_theta_max 28.196
_diffrn_reflns_theta_min 2.630
_diffrn_source 'fine-focus sealed tube'
_exptl_absorpt_coefficient_mu 16.891
_exptl_absorpt_correction_T_max 0.7457
_exptl_absorpt_correction_T_min 0.5648
_exptl_absorpt_correction_type multi-scan
_exptl_absorpt_process_details SADABS
_exptl_crystal_colour brown
_exptl_crystal_density_diffrn 5.000
_exptl_crystal_density_method 'not measured'
_exptl_crystal_description piece
_exptl_crystal_F_000 976.8
_refine_diff_density_max 1.020
_refine_diff_density_min -1.040
_refine_diff_density_rms 0.310
_refine_ls_extinction_coef 0.00156(10)
_refine_ls_extinction_expression Fc^*^=kFc[1+0.001xFc^2^\l^3^/sin(2\q)]^-1/4^
_refine_ls_extinction_method 'SHELXL-2014/7 (Sheldrick 2014'
_refine_ls_goodness_of_fit_ref 1.135
_refine_ls_hydrogen_treatment undef
_refine_ls_matrix_type full
_refine_ls_number_parameters 34
_refine_ls_number_reflns 538
_refine_ls_number_restraints 0
_refine_ls_restrained_S_all 1.135
_refine_ls_R_factor_all 0.0196
_refine_ls_R_factor_gt 0.0166
_refine_ls_shift/su_max 0.001
_refine_ls_shift/su_mean 0.000
_refine_ls_structure_factor_coef Fsqd
_refine_ls_weighting_details 'w=1/[\s^2^(Fo^2^)+(0.0150P)^2^] where P=(Fo^2^+2Fc^2^)/3'
_refine_ls_weighting_scheme calc
_refine_ls_wR_factor_gt 0.0342
_refine_ls_wR_factor_ref 0.0351
_reflns_Friedel_coverage 0.000
_reflns_number_gt 500
_reflns_number_total 538
_reflns_threshold_expression 'I > 2\s(I)'
_cod_data_source_file c6dt04382h2.cif
_cod_data_source_block 011
_cod_depositor_comments 'Adding full bibliography for 7041491--7041494.cif.'
_cod_original_formula_sum 'Gd0.25 In0.25 Mn0.50 S1.25'
_cod_database_code 7041491
_shelx_shelxl_version_number 2014/7
_shelx_space_group_comment
;
The symmetry employed for this shelxl refinement is uniquely defined
by the following loop, which should always be used as a source of
symmetry information in preference to the above space-group names.
They are only intended as comments.
;

loop_
_space_group_symop_operation_xyz
'x, y, z'
'-x, -y, z+1/2'
'-x, y, -z+1/2'
'x, -y, -z'
'x+1/2, y+1/2, z'
'-x+1/2, -y+1/2, z+1/2'
'-x+1/2, y+1/2, -z+1/2'
'x+1/2, -y+1/2, -z'
'-x, -y, -z'
'x, y, -z-1/2'
'x, -y, z-1/2'
'-x, y, z'
'-x+1/2, -y+1/2, -z'
'x+1/2, y+1/2, -z-1/2'
'x+1/2, -y+1/2, z-1/2'
'-x+1/2, y+1/2, z'

loop_
_atom_site_label
_atom_site_type_symbol
_atom_site_fract_x
_atom_site_fract_y
_atom_site_fract_z
_atom_site_U_iso_or_equiv
_atom_site_adp_type
_atom_site_occupancy
_atom_site_site_symmetry_order
_atom_site_calc_flag
_atom_site_refinement_flags_posn
_atom_site_refinement_flags_adp
_atom_site_refinement_flags_occupancy
Gd1 Gd 0.0000 0.47106(2) 0.2500 0.01198(12) Uani 1 4 d S T P
Mn2 Mn 0.0000 0.72748(5) 0.39511(4) 0.0128(2) Uani 0.858(3) 2 d S T P
In2' In 0.0000 0.72748(5) 0.39511(4) 0.0128(2) Uani 0.142(3) 2 d S T P
In3' In 0.5000 0.5000 0.5000 0.0115(2) Uani 0.765(5) 4 d S T P
Mn3 Mn 0.5000 0.5000 0.5000 0.0115(2) Uani 0.235(5) 4 d S T P
S1 S 0.5000 0.31403(12) 0.2500 0.0103(3) Uani 1 4 d S T P
S2 S 0.5000 0.58594(8) 0.35499(7) 0.0090(2) Uani 1 2 d S T P
S3 S 0.5000 0.86144(8) 0.44764(7) 0.0125(2) Uani 1 2 d S T P

loop_
_atom_site_aniso_label
_atom_site_aniso_U_11
_atom_site_aniso_U_22
_atom_site_aniso_U_33
_atom_site_aniso_U_23
_atom_site_aniso_U_13
_atom_site_aniso_U_12
Gd1 0.00673(18) 0.01274(18) 0.01648(19) 0.000 0.000 0.000
Mn2 0.0137(4) 0.0119(3) 0.0127(3) 0.0009(2) 0.000 0.000
In2' 0.0137(4) 0.0119(3) 0.0127(3) 0.0009(2) 0.000 0.000
Mn3 0.0128(3) 0.0119(3) 0.0098(3) 0.0024(2) 0.000 0.000
In3' 0.0128(3) 0.0119(3) 0.0098(3) 0.0024(2) 0.000 0.000
S1 0.0115(8) 0.0095(7) 0.0099(7) 0.000 0.000 0.000
S2 0.0097(5) 0.0100(5) 0.0073(5) 0.0002(4) 0.000 0.000
S3 0.0091(6) 0.0112(5) 0.0172(6) -0.0046(5) 0.000 0.000

loop_
_atom_type_symbol
_atom_type_description
_atom_type_scat_dispersion_real
_atom_type_scat_dispersion_imag
_atom_type_scat_source
S S 0.1246 0.1234 'International Tables Vol C Tables 4.2.6.8 and 6.1.1.4'
Mn Mn 0.3368 0.7283 'International Tables Vol C Tables 4.2.6.8 and 6.1.1.4'
In In -0.7276 1.3100 'International Tables Vol C Tables 4.2.6.8 and 6.1.1.4'
Gd Gd -0.1653 3.9035 'International Tables Vol C Tables 4.2.6.8 and 6.1.1.4'

loop_
_geom_angle_atom_site_label_1
_geom_angle_atom_site_label_2
_geom_angle_atom_site_label_3
_geom_angle
_geom_angle_site_symmetry_1
_geom_angle_site_symmetry_3
S1 Gd1 S1 88.38(4) . 1_455
S1 Gd1 S2 84.04(2) . .
S1 Gd1 S2 144.57(2) 1_455 .
S1 Gd1 S2 144.57(2) . 10_456
S1 Gd1 S2 84.04(2) 1_455 10_456
S2 Gd1 S2 120.55(4) . 10_456
S1 Gd1 S2 84.04(2) . 10_556
S1 Gd1 S2 144.57(2) 1_455 10_556
S2 Gd1 S2 68.89(4) . 10_556
S2 Gd1 S2 82.44(3) 10_456 10_556
S1 Gd1 S2 144.57(2) . 1_455
S1 Gd1 S2 84.04(2) 1_455 1_455
S2 Gd1 S2 82.44(3) . 1_455
S2 Gd1 S2 68.89(4) 10_456 1_455
S2 Gd1 S2 120.55(4) 10_556 1_455
S1 Gd1 Gd1 134.19(2) . 1_455
S1 Gd1 Gd1 45.81(2) 1_455 1_455
S2 Gd1 Gd1 131.219(15) . 1_455
S2 Gd1 Gd1 48.782(15) 10_456 1_455
S2 Gd1 Gd1 131.218(15) 10_556 1_455
S2 Gd1 Gd1 48.782(15) 1_455 1_455
S1 Gd1 Gd1 45.81(2) . 1_655
S1 Gd1 Gd1 134.19(2) 1_455 1_655
S2 Gd1 Gd1 48.781(15) . 1_655
S2 Gd1 Gd1 131.218(15) 10_456 1_655
S2 Gd1 Gd1 48.782(15) 10_556 1_655
S2 Gd1 Gd1 131.218(15) 1_455 1_655
Gd1 Gd1 Gd1 180.0 1_455 1_655
S1 Mn2 S3 90.37(4) 5_455 .
S1 Mn2 S3 90.37(4) 5_455 1_455
S3 Mn2 S3 91.33(4) . 1_455
S1 Mn2 S2 94.25(3) 5_455 1_455
S3 Mn2 S2 175.38(4) . 1_455
S3 Mn2 S2 88.67(2) 1_455 1_455
S1 Mn2 S2 94.25(3) 5_455 .
S3 Mn2 S2 88.67(2) . .
S3 Mn2 S2 175.38(4) 1_455 .
S2 Mn2 S2 90.95(4) 1_455 .
S1 Mn2 S3 178.83(4) 5_455 13_566
S3 Mn2 S3 88.81(3) . 13_566
S3 Mn2 S3 88.81(3) 1_455 13_566
S2 Mn2 S3 86.57(3) 1_455 13_566
S2 Mn2 S3 86.57(3) . 13_566
S2 Mn3 S2 180.00(2) 9_666 .
S2 Mn3 S3 90.11(3) 9_666 13_666
S2 Mn3 S3 89.89(3) . 13_666
S2 Mn3 S3 89.89(3) 9_666 5_445
S2 Mn3 S3 90.11(3) . 5_445
S3 Mn3 S3 180.0 13_666 5_445
S2 Mn3 S3 89.89(3) 9_666 5_545
S2 Mn3 S3 90.11(3) . 5_545
S3 Mn3 S3 90.20(3) 13_666 5_545
S3 Mn3 S3 89.80(3) 5_445 5_545
S2 Mn3 S3 90.11(3) 9_666 13_566
S2 Mn3 S3 89.89(3) . 13_566
S3 Mn3 S3 89.80(3) 13_666 13_566
S3 Mn3 S3 90.20(3) 5_445 13_566
S3 Mn3 S3 180.0 5_545 13_566
In2' S1 Mn2 0.0 14_546 14_546
In2' S1 In2' 128.91(7) 14_546 5_545
Mn2 S1 In2' 128.91(7) 14_546 5_545
In2' S1 Mn2 128.9 14_546 5_545
Mn2 S1 Mn2 128.91(7) 14_546 5_545
In2' S1 Mn2 0.0 5_545 5_545
In2' S1 Gd1 108.009(17) 14_546 .
Mn2 S1 Gd1 108.009(17) 14_546 .
In2' S1 Gd1 108.009(17) 5_545 .
Mn2 S1 Gd1 108.009(17) 5_545 .
In2' S1 Gd1 108.009(16) 14_546 1_655
Mn2 S1 Gd1 108.009(16) 14_546 1_655
In2' S1 Gd1 108.009(17) 5_545 1_655
Mn2 S1 Gd1 108.009(17) 5_545 1_655
Gd1 S1 Gd1 88.38(4) . 1_655
Mn3 S2 In2' 94.15(3) . 1_655
Mn3 S2 Mn2 94.15(3) . 1_655
In2' S2 Mn2 0.0 1_655 1_655
Mn3 S2 Mn2 94.15(3) . .
In2' S2 Mn2 91.0 1_655 .
Mn2 S2 Mn2 90.95(4) 1_655 .
Mn3 S2 Gd1 107.35(3) . 1_655
In2' S2 Gd1 89.441(14) 1_655 1_655
Mn2 S2 Gd1 89.441(14) 1_655 1_655
Mn2 S2 Gd1 158.41(4) . 1_655
Mn3 S2 Gd1 107.35(3) . .
In2' S2 Gd1 158.41(4) 1_655 .
Mn2 S2 Gd1 158.41(4) 1_655 .
Mn2 S2 Gd1 89.442(14) . .
Gd1 S2 Gd1 82.44(3) 1_655 .
Mn2 S3 In2' 91.3 . 1_655
Mn2 S3 Mn2 91.33(4) . 1_655
In2' S3 Mn2 0.0 1_655 1_655
Mn2 S3 In2' 91.2 . 13_566
In2' S3 In2' 91.19(3) 1_655 13_566
Mn2 S3 In2' 91.19(3) 1_655 13_566
Mn2 S3 Mn2 91.19(3) . 13_566
In2' S3 Mn2 91.2 1_655 13_566
Mn2 S3 Mn2 91.19(3) 1_655 13_566
In2' S3 Mn2 0.0 13_566 13_566
Mn2 S3 In3' 179.04(4) . 5
In2' S3 In3' 89.431(11) 1_655 5
Mn2 S3 In3' 89.431(11) 1_655 5
In2' S3 In3' 89.38(3) 13_566 5
Mn2 S3 In3' 89.38(3) 13_566 5
Mn2 S3 Mn3 179.04(4) . 5
In2' S3 Mn3 89.431(11) 1_655 5
Mn2 S3 Mn3 89.431(11) 1_655 5
In2' S3 Mn3 89.38(3) 13_566 5
Mn2 S3 Mn3 89.38(3) 13_566 5
In3' S3 Mn3 0.0 5 5
Mn2 S3 Mn3 89.431(10) . 5_455
In2' S3 Mn3 179.04(4) 1_655 5_455
Mn2 S3 Mn3 179.04(4) 1_655 5_455
In2' S3 Mn3 89.38(3) 13_566 5_455
Mn2 S3 Mn3 89.38(3) 13_566 5_455
In3' S3 Mn3 89.8 5 5_455
Mn3 S3 Mn3 89.80(3) 5 5_455
Mn2 S3 In3' 89.431(10) . 5_455
In2' S3 In3' 179.04(4) 1_655 5_455
Mn2 S3 In3' 179.04(4) 1_655 5_455
In2' S3 In3' 89.38(3) 13_566 5_455
Mn2 S3 In3' 89.38(3) 13_566 5_455
In3' S3 In3' 89.80(3) 5 5_455
Mn3 S3 In3' 89.80(3) 5 5_455
Mn3 S3 In3' 0.0 5_455 5_455

loop_
_geom_bond_atom_site_label_1
_geom_bond_atom_site_label_2
_geom_bond_distance
_geom_bond_site_symmetry_2
Gd1 S1 2.7181(11) .
Gd1 S1 2.7181(11) 1_455
Gd1 S2 2.8753(8) .
Gd1 S2 2.8753(8) 10_456
Gd1 S2 2.8753(8) 10_556
Gd1 S2 2.8753(8) 1_455
Gd1 Gd1 3.7892(3) 1_455
Gd1 Gd1 3.7892(3) 1_655
Mn2 S1 2.4912(9) 5_455
Mn2 S3 2.6487(8) .
Mn2 S3 2.6487(8) 1_455
Mn2 S2 2.6573(8) 1_455
Mn2 S2 2.6573(8) .
Mn2 S3 2.6741(13) 13_566
Mn3 S2 2.4864(11) 9_666
Mn3 S2 2.4864(11) .
Mn3 S3 2.6841(8) 13_666
Mn3 S3 2.6841(8) 5_445
Mn3 S3 2.6841(7) 5_545
Mn3 S3 2.6841(7) 13_566
S1 In2' 2.4912(9) 14_546
S1 Mn2 2.4912(9) 14_546
S1 In2' 2.4912(9) 5_545
S1 Mn2 2.4912(9) 5_545
S1 Gd1 2.7181(11) 1_655
S2 In2' 2.6573(8) 1_655
S2 Mn2 2.6573(8) 1_655
S2 Gd1 2.8752(8) 1_655
S3 In2' 2.6487(8) 1_655
S3 Mn2 2.6487(8) 1_655
S3 In2' 2.6741(13) 13_566
S3 Mn2 2.6741(13) 13_566
S3 In3' 2.6841(7) 5
S3 Mn3 2.6841(7) 5
S3 Mn3 2.6841(7) 5_455
S3 In3' 2.6841(7) 5_455
